data_8106221
loop_
_publ_author_name
'Zuo, Jian'

_publ_section_title
;
 Crystal structure of aqua(1-(2-pyridyl)ethanone oxime-\k2
 N,N&#x2032;)(1-(2-pyridyl)ethanone oximato-\k2 N,N&#x2032;) nitrate
 monohydrate, C14H19N5O7Cu
;
_journal_issue 4
_journal_name_full 'Zeitschrift f\"ur Kristallographie - New Crystal Structures'
_journal_page_first 579
_journal_page_last 581
_journal_paper_doi 10.1515/ncrs-2017-0336
_journal_volume 233
_journal_year 2018
_chemical_formula_sum 'C14 H19 Cu N5 O7'
_chemical_formula_weight 432.88
_space_group_crystal_system triclinic
_space_group_IT_number 2
_space_group_name_Hall '-P 1'
_space_group_name_H-M_alt 'P -1'
_atom_sites_solution_hydrogens mixed
_cell_angle_alpha 101.035(3)
_cell_angle_beta 100.538(2)
_cell_angle_gamma 101.708(2)
_cell_formula_units_Z 4
_cell_length_a 10.8164(15)
_cell_length_b 11.4831(17)
_cell_length_c 15.423(2)
_cell_measurement_reflns_used 3232
_cell_measurement_temperature 298(2)
_cell_measurement_theta_max 25.608
_cell_measurement_theta_min 2.359
_cell_volume 1791.4(4)
_computing_cell_refinement 'Bruker SAINT[9]'
_computing_data_collection 'Bruker APEX2[9]'
_computing_data_reduction 'Bruker SAINT[9]'
_computing_molecular_graphics 'SHELXTL-2014/7 (Sheldrick, 2014)[10,11]'
_computing_publication_material 'SHELXTL-2014/7 (Sheldrick, 2014)[10,11]'
_computing_structure_refinement 'SHELXL-2014/7 (Sheldrick, 2014)[10,11]'
_computing_structure_solution 'SHELXS-2014/7 (Sheldrick, 2014)[10,11]'
_diffrn_ambient_temperature 298(2)
_diffrn_measured_fraction_theta_full 0.984
_diffrn_measured_fraction_theta_max 0.984
_diffrn_measurement_device_type 'CCD area detector'
_diffrn_measurement_method 'phi and omega scans'
_diffrn_radiation_type MoK\a
_diffrn_radiation_wavelength 0.71073
_diffrn_reflns_av_R_equivalents 0.0213
_diffrn_reflns_av_unetI/netI 0.0475
_diffrn_reflns_Laue_measured_fraction_full 0.984
_diffrn_reflns_Laue_measured_fraction_max 0.984
_diffrn_reflns_limit_h_max 12
_diffrn_reflns_limit_h_min -11
_diffrn_reflns_limit_k_max 10
_diffrn_reflns_limit_k_min -13
_diffrn_reflns_limit_l_max 18
_diffrn_reflns_limit_l_min -18
_diffrn_reflns_number 9414
_diffrn_reflns_point_group_measured_fraction_full 0.984
_diffrn_reflns_point_group_measured_fraction_max 0.984
_diffrn_reflns_theta_full 25.010
_diffrn_reflns_theta_max 25.010
_diffrn_reflns_theta_min 1.864
_exptl_absorpt_coefficient_mu 1.268
_exptl_absorpt_correction_T_max 0.626
_exptl_absorpt_correction_T_min 0.543
_exptl_absorpt_correction_type multi-scan
_exptl_absorpt_process_details
;
 SMART APEX2, Bruker AXS Inc., Version 1.22
;
_exptl_crystal_colour green
_exptl_crystal_density_diffrn 1.605
_exptl_crystal_description block
_exptl_crystal_F_000 892
_exptl_crystal_size_max 0.490
_exptl_crystal_size_mid 0.430
_exptl_crystal_size_min 0.370
_refine_diff_density_max 0.387
_refine_diff_density_min -0.436
_refine_diff_density_rms 0.099
_refine_ls_extinction_coef .
_refine_ls_extinction_method none
_refine_ls_goodness_of_fit_ref 1.050
_refine_ls_hydrogen_treatment constr
_refine_ls_matrix_type full
_refine_ls_number_parameters 487
_refine_ls_number_reflns 6232
_refine_ls_number_restraints 0
_refine_ls_restrained_S_all 1.050
_refine_ls_R_factor_all 0.0696
_refine_ls_R_factor_gt 0.0416
_refine_ls_shift/su_max 0.001
_refine_ls_shift/su_mean 0.000
_refine_ls_structure_factor_coef Fsqd
_refine_ls_weighting_details 'w=1/[\s^2^(Fo^2^)+(0.0489P)^2^+1.0408P] where P=(Fo^2^+2Fc^2^)/3'
_refine_ls_weighting_scheme calc
_refine_ls_wR_factor_gt 0.0962
_refine_ls_wR_factor_ref 0.1131
_reflns_Friedel_coverage 0.000
_reflns_Friedel_fraction_full .
_reflns_Friedel_fraction_max .
_reflns_number_gt 4364
_reflns_number_total 6232
_reflns_threshold_expression 'I > 2\s(I)'
_cod_data_source_file suppl_ncrs-2017-0336_suppl.cif
_cod_data_source_block b
_cod_original_cell_volume 1791.5(4)
_cod_database_code 8106221
_shelx_space_group_comment
;
The symmetry employed for this shelxl refinement is uniquely defined
by the following loop, which should always be used as a source of
symmetry information in preference to the above space-group names.
They are only intended as comments.
;
_shelx_estimated_absorpt_t_min 0.575
_shelx_estimated_absorpt_t_max 0.651

loop_
_space_group_symop_operation_xyz
'x, y, z'
'-x, -y, -z'

loop_
_atom_site_label
_atom_site_type_symbol
_atom_site_fract_x
_atom_site_fract_y
_atom_site_fract_z
_atom_site_U_iso_or_equiv
_atom_site_adp_type
_atom_site_occupancy
_atom_site_site_symmetry_order
_atom_site_calc_flag
_atom_site_refinement_flags_posn
_atom_site_refinement_flags_adp
_atom_site_refinement_flags_occupancy
_atom_site_disorder_assembly
_atom_site_disorder_group
Cu1 Cu 0.42050(4) 0.88339(4) 0.19732(3) 0.03716(14) Uani 1 1 d . . . . .
Cu2 Cu 0.07060(4) 0.61512(4) 0.25334(3) 0.04202(15) Uani 1 1 d . . . . .
N1 N 0.3371(3) 0.8942(3) 0.3059(2) 0.0407(7) Uani 1 1 d . . . . .
N2 N 0.5092(3) 0.7818(3) 0.2644(2) 0.0447(8) Uani 1 1 d . . . . .
N3 N 0.3244(3) 0.9663(3) 0.1120(2) 0.0387(7) Uani 1 1 d . . . . .
N4 N 0.4614(3) 0.8114(3) 0.0810(2) 0.0422(8) Uani 1 1 d . . . . .
N5 N 0.1357(3) 0.5808(3) 0.3756(2) 0.0474(8) Uani 1 1 d . . . . .
N6 N -0.0173(3) 0.7144(3) 0.3309(3) 0.0522(9) Uani 1 1 d . . . . .
N7 N 0.1897(3) 0.5621(3) 0.1715(2) 0.0414(8) Uani 1 1 d . . . . .
N8 N 0.0199(3) 0.6877(3) 0.1492(2) 0.0496(9) Uani 1 1 d . . . . .
N9 N 0.4703(4) 0.3057(4) 0.3311(3) 0.0541(9) Uani 1 1 d . . . . .
N10 N 0.0143(4) 0.2031(4) 0.2467(3) 0.0613(10) Uani 1 1 d . . . . .
O1 O 0.5930(3) 0.7239(3) 0.2320(2) 0.0618(8) Uani 1 1 d . . . . .
O2 O 0.5377(3) 0.7323(3) 0.0726(2) 0.0576(8) Uani 1 1 d . . . . .
H2 H 0.5686 0.7235 0.1229 0.086 Uiso 1 1 calc R U . . .
O3 O 0.5800(3) 1.0449(2) 0.2508(2) 0.0664(9) Uani 1 1 d . . . . .
H3A H 0.6410 1.0340 0.2894 0.080 Uiso 1 1 d R U . . .
H3B H 0.5561 1.1082 0.2726 0.080 Uiso 1 1 d R U . . .
O4 O -0.0984(3) 0.7783(3) 0.2979(2) 0.0749(10) Uani 1 1 d . . . . .
O5 O -0.0687(3) 0.7552(3) 0.1442(2) 0.0753(10) Uani 1 1 d . . . . .
H5 H -0.0949 0.7635 0.1911 0.113 Uiso 1 1 calc R U . . .
O6 O -0.0934(2) 0.4521(2) 0.20382(18) 0.0485(7) Uani 1 1 d . . . . .
H6A H -0.1613 0.4684 0.2181 0.058 Uiso 1 1 d R U . . .
H6B H -0.0764 0.3941 0.2270 0.058 Uiso 1 1 d R U . . .
O7 O 0.4527(4) 0.4035(4) 0.3530(4) 0.152(2) Uani 1 1 d . . . . .
O8 O 0.5288(5) 0.2895(4) 0.2730(3) 0.139(2) Uani 1 1 d . . . . .
O9 O 0.4402(6) 0.2233(5) 0.3633(3) 0.148(2) Uani 1 1 d . . . . .
O10 O 0.0918(4) 0.2673(4) 0.2162(3) 0.0986(13) Uani 1 1 d . . . . .
O11 O 0.0289(4) 0.1035(4) 0.2590(3) 0.1080(15) Uani 1 1 d . . . . .
O12 O -0.0813(4) 0.2366(3) 0.2646(3) 0.0868(11) Uani 1 1 d . . . . .
O13 O 0.8085(3) 0.9987(3) 0.3230(2) 0.0699(9) Uani 1 1 d . . . . .
H13A H 0.8228 0.9280 0.3193 0.084 Uiso 1 1 d R U . . .
H13B H 0.8680 1.0422 0.3054 0.084 Uiso 1 1 d R U . . .
O14 O 0.6821(3) 0.5051(3) 0.2368(2) 0.0731(10) Uani 1 1 d . . . . .
H14A H 0.6473 0.5652 0.2371 0.088 Uiso 1 1 d R U . . .
H14B H 0.6301 0.4470 0.2483 0.088 Uiso 1 1 d R U . . .
C1 C 0.5657(5) 0.7200(4) 0.4067(3) 0.0677(14) Uani 1 1 d . . . . .
H1A H 0.5404 0.7319 0.4636 0.102 Uiso 1 1 calc R U . . .
H1B H 0.5453 0.6340 0.3790 0.102 Uiso 1 1 calc R U . . .
H1C H 0.6574 0.7537 0.4169 0.102 Uiso 1 1 calc R U . . .
C2 C 0.4946(4) 0.7824(3) 0.3456(3) 0.0454(10) Uani 1 1 d . . . . .
C3 C 0.4009(4) 0.8502(3) 0.3723(3) 0.0423(9) Uani 1 1 d . . . . .
C4 C 0.3750(4) 0.8679(4) 0.4576(3) 0.0539(11) Uani 1 1 d . . . . .
H4 H 0.4179 0.8360 0.5019 0.065 Uiso 1 1 calc R U . . .
C5 C 0.2861(5) 0.9325(4) 0.4767(3) 0.0631(13) Uani 1 1 d . . . . .
H5A H 0.2712 0.9484 0.5349 0.076 Uiso 1 1 calc R U . . .
C6 C 0.2191(5) 0.9736(4) 0.4092(3) 0.0604(12) Uani 1 1 d . . . . .
H6 H 0.1560 1.0151 0.4204 0.072 Uiso 1 1 calc R U . . .
C7 C 0.2466(4) 0.9525(4) 0.3249(3) 0.0501(10) Uani 1 1 d . . . . .
H7 H 0.2004 0.9798 0.2792 0.060 Uiso 1 1 calc R U . . .
C8 C 0.4192(5) 0.7788(4) -0.0840(3) 0.0614(12) Uani 1 1 d . . . . .
H8A H 0.3700 0.8098 -0.1287 0.092 Uiso 1 1 calc R U . . .
H8B H 0.5089 0.7983 -0.0863 0.092 Uiso 1 1 calc R U . . .
H8C H 0.3873 0.6916 -0.0962 0.092 Uiso 1 1 calc R U . . .
C9 C 0.4058(4) 0.8360(3) 0.0082(3) 0.0395(9) Uani 1 1 d . . . . .
C10 C 0.3298(4) 0.9272(3) 0.0240(3) 0.0402(9) Uani 1 1 d . . . . .
C11 C 0.2726(4) 0.9743(4) -0.0437(3) 0.0532(11) Uani 1 1 d . . . . .
H11 H 0.2777 0.9462 -0.1033 0.064 Uiso 1 1 calc R U . . .
C12 C 0.2076(5) 1.0636(4) -0.0227(3) 0.0662(13) Uani 1 1 d . . . . .
H12 H 0.1666 1.0949 -0.0681 0.079 Uiso 1 1 calc R U . . .
C13 C 0.2041(5) 1.1055(4) 0.0658(3) 0.0651(13) Uani 1 1 d . . . . .
H13 H 0.1616 1.1664 0.0815 0.078 Uiso 1 1 calc R U . . .
C14 C 0.2647(4) 1.0559(4) 0.1316(3) 0.0491(10) Uani 1 1 d . . . . .
H14 H 0.2639 1.0861 0.1919 0.059 Uiso 1 1 calc R U . . .
C15 C -0.0510(5) 0.7922(5) 0.4813(4) 0.0777(15) Uani 1 1 d . . . . .
H15A H -0.0205 0.7821 0.5412 0.117 Uiso 1 1 calc R U . . .
H15B H -0.0252 0.8771 0.4808 0.117 Uiso 1 1 calc R U . . .
H15C H -0.1439 0.7648 0.4640 0.117 Uiso 1 1 calc R U . . .
C16 C 0.0060(4) 0.7186(4) 0.4157(3) 0.0530(11) Uani 1 1 d . . . . .
C17 C 0.0937(4) 0.6438(4) 0.4437(3) 0.0483(10) Uani 1 1 d . . . . .
C18 C 0.1316(5) 0.6361(5) 0.5321(3) 0.0693(14) Uani 1 1 d . . . . .
H18 H 0.1025 0.6806 0.5778 0.083 Uiso 1 1 calc R U . . .
C19 C 0.2126(5) 0.5623(6) 0.5527(4) 0.0810(17) Uani 1 1 d . . . . .
H19 H 0.2390 0.5565 0.6123 0.097 Uiso 1 1 calc R U . . .
C20 C 0.2534(5) 0.4979(6) 0.4847(4) 0.0828(17) Uani 1 1 d . . . . .
H20 H 0.3091 0.4482 0.4973 0.099 Uiso 1 1 calc R U . . .
C21 C 0.2114(4) 0.5070(5) 0.3968(3) 0.0671(14) Uani 1 1 d . . . . .
H21 H 0.2369 0.4599 0.3504 0.081 Uiso 1 1 calc R U . . .
C22 C 0.0332(4) 0.7140(4) -0.0020(3) 0.0582(12) Uani 1 1 d . . . . .
H22A H 0.0806 0.6881 -0.0459 0.087 Uiso 1 1 calc R U . . .
H22B H -0.0582 0.6829 -0.0279 0.087 Uiso 1 1 calc R U . . .
H22C H 0.0537 0.8018 0.0150 0.087 Uiso 1 1 calc R U . . .
C23 C 0.0697(4) 0.6661(3) 0.0800(3) 0.0445(10) Uani 1 1 d . . . . .
C24 C 0.1637(3) 0.5915(3) 0.0893(3) 0.0392(9) Uani 1 1 d . . . . .
C25 C 0.2206(4) 0.5514(4) 0.0206(3) 0.0509(10) Uani 1 1 d . . . . .
H25 H 0.2002 0.5718 -0.0349 0.061 Uiso 1 1 calc R U . . .
C26 C 0.3082(4) 0.4807(4) 0.0340(3) 0.0637(13) Uani 1 1 d . . . . .
H26 H 0.3470 0.4525 -0.0122 0.076 Uiso 1 1 calc R U . . .
C27 C 0.3366(4) 0.4533(4) 0.1162(3) 0.0624(13) Uani 1 1 d . . . . .
H27 H 0.3961 0.4067 0.1273 0.075 Uiso 1 1 calc R U . . .
C28 C 0.2763(4) 0.4952(4) 0.1830(3) 0.0543(11) Uani 1 1 d . . . . .
H28 H 0.2970 0.4759 0.2389 0.065 Uiso 1 1 calc R U . . .

loop_
_atom_site_aniso_label
_atom_site_aniso_U_11
_atom_site_aniso_U_22
_atom_site_aniso_U_33
_atom_site_aniso_U_23
_atom_site_aniso_U_13
_atom_site_aniso_U_12
Cu1 0.0418(3) 0.0382(3) 0.0372(3) 0.0105(2) 0.0113(2) 0.0191(2)
Cu2 0.0464(3) 0.0422(3) 0.0389(3) 0.0077(2) 0.0030(2) 0.0220(2)
N1 0.0442(18) 0.0412(18) 0.0404(19) 0.0108(15) 0.0131(15) 0.0145(15)
N2 0.0476(19) 0.0394(19) 0.053(2) 0.0158(16) 0.0100(17) 0.0212(16)
N3 0.0428(18) 0.0379(18) 0.0388(19) 0.0108(14) 0.0094(15) 0.0159(15)
N4 0.0469(19) 0.0388(18) 0.047(2) 0.0084(15) 0.0208(16) 0.0168(15)
N5 0.0476(19) 0.057(2) 0.0376(19) 0.0111(16) 0.0047(16) 0.0165(17)
N6 0.052(2) 0.046(2) 0.058(2) 0.0038(18) 0.0070(18) 0.0227(17)
N7 0.0379(17) 0.0427(19) 0.0426(19) 0.0101(15) 0.0031(15) 0.0134(15)
N8 0.055(2) 0.042(2) 0.052(2) 0.0123(17) -0.0016(18) 0.0253(17)
N9 0.066(2) 0.049(2) 0.043(2) 0.0028(18) 0.0019(19) 0.023(2)
N10 0.077(3) 0.054(2) 0.060(3) 0.016(2) 0.023(2) 0.023(2)
O1 0.0680(19) 0.067(2) 0.070(2) 0.0224(17) 0.0229(17) 0.0484(17)
O2 0.0684(19) 0.0575(18) 0.063(2) 0.0150(15) 0.0289(16) 0.0382(16)
O3 0.0561(18) 0.0429(17) 0.089(2) 0.0053(16) -0.0019(17) 0.0131(15)
O4 0.082(2) 0.078(2) 0.082(2) 0.0179(19) 0.0198(19) 0.057(2)
O5 0.088(2) 0.087(2) 0.072(2) 0.0289(19) 0.0132(19) 0.064(2)
O6 0.0444(15) 0.0444(16) 0.0560(18) 0.0093(13) 0.0085(13) 0.0149(13)
O7 0.113(4) 0.096(3) 0.206(6) -0.036(3) -0.032(4) 0.067(3)
O8 0.178(5) 0.117(4) 0.099(3) -0.017(3) 0.086(4) -0.026(3)
O9 0.229(6) 0.109(4) 0.077(3) 0.044(3) 0.016(3) -0.029(4)
O10 0.119(3) 0.079(3) 0.111(3) 0.026(2) 0.065(3) 0.016(2)
O11 0.106(3) 0.090(3) 0.169(5) 0.067(3) 0.058(3) 0.057(3)
O12 0.103(3) 0.082(3) 0.110(3) 0.040(2) 0.060(3) 0.053(2)
O13 0.072(2) 0.059(2) 0.091(3) 0.0197(18) 0.0332(19) 0.0278(17)
O14 0.067(2) 0.059(2) 0.110(3) 0.0297(19) 0.033(2) 0.0324(17)
C1 0.084(3) 0.069(3) 0.060(3) 0.028(3) 0.004(3) 0.040(3)
C2 0.048(2) 0.037(2) 0.048(3) 0.0112(19) 0.002(2) 0.0108(19)
C3 0.046(2) 0.035(2) 0.042(2) 0.0082(18) 0.0085(19) 0.0053(18)
C4 0.064(3) 0.052(3) 0.043(3) 0.011(2) 0.015(2) 0.006(2)
C5 0.075(3) 0.063(3) 0.048(3) 0.006(2) 0.029(3) 0.004(3)
C6 0.070(3) 0.054(3) 0.067(3) 0.011(2) 0.039(3) 0.020(2)
C7 0.051(2) 0.051(3) 0.058(3) 0.018(2) 0.022(2) 0.022(2)
C8 0.081(3) 0.059(3) 0.046(3) 0.003(2) 0.026(2) 0.018(2)
C9 0.049(2) 0.033(2) 0.038(2) 0.0072(17) 0.0174(19) 0.0079(18)
C10 0.044(2) 0.038(2) 0.038(2) 0.0096(17) 0.0116(18) 0.0063(18)
C11 0.062(3) 0.061(3) 0.037(2) 0.016(2) 0.011(2) 0.015(2)
C12 0.075(3) 0.079(3) 0.060(3) 0.038(3) 0.011(3) 0.037(3)
C13 0.084(3) 0.071(3) 0.066(3) 0.036(3) 0.027(3) 0.050(3)
C14 0.058(3) 0.051(3) 0.050(3) 0.015(2) 0.019(2) 0.030(2)
C15 0.081(4) 0.080(4) 0.075(4) 0.000(3) 0.035(3) 0.028(3)
C16 0.051(3) 0.054(3) 0.050(3) 0.001(2) 0.015(2) 0.011(2)
C17 0.041(2) 0.053(3) 0.041(2) 0.003(2) 0.0059(19) 0.002(2)
C18 0.062(3) 0.093(4) 0.044(3) 0.010(3) 0.011(2) 0.007(3)
C19 0.065(3) 0.130(5) 0.050(3) 0.039(3) 0.007(3) 0.016(3)
C20 0.067(3) 0.123(5) 0.077(4) 0.056(4) 0.008(3) 0.041(3)
C21 0.072(3) 0.091(4) 0.057(3) 0.032(3) 0.015(3) 0.047(3)
C22 0.066(3) 0.058(3) 0.053(3) 0.027(2) 0.003(2) 0.017(2)
C23 0.049(2) 0.037(2) 0.044(2) 0.0127(19) 0.001(2) 0.0065(19)
C24 0.034(2) 0.035(2) 0.042(2) 0.0082(17) 0.0000(18) 0.0019(16)
C25 0.047(2) 0.055(3) 0.047(3) 0.012(2) 0.009(2) 0.006(2)
C26 0.053(3) 0.072(3) 0.064(3) 0.003(3) 0.024(2) 0.013(2)
C27 0.045(3) 0.073(3) 0.076(4) 0.016(3) 0.017(2) 0.029(2)
C28 0.047(2) 0.064(3) 0.059(3) 0.024(2) 0.006(2) 0.025(2)

loop_
_atom_type_symbol
_atom_type_description
_atom_type_scat_dispersion_real
_atom_type_scat_dispersion_imag
_atom_type_scat_source
C C 0.0033 0.0016 'International Tables Vol C Tables 4.2.6.8 and 6.1.1.4'
H H 0.0000 0.0000 'International Tables Vol C Tables 4.2.6.8 and 6.1.1.4'
N N 0.0061 0.0033 'International Tables Vol C Tables 4.2.6.8 and 6.1.1.4'
O O 0.0106 0.0060 'International Tables Vol C Tables 4.2.6.8 and 6.1.1.4'
Cu Cu 0.3201 1.2651 'International Tables Vol C Tables 4.2.6.8 and 6.1.1.4'

loop_
_geom_angle_atom_site_label_1
_geom_angle_atom_site_label_2
_geom_angle_atom_site_label_3
_geom_angle
_geom_angle_site_symmetry_1
_geom_angle_site_symmetry_3
N2 Cu1 N4 93.03(14) . .
N2 Cu1 N3 171.38(13) . .
N4 Cu1 N3 79.46(12) . .
N2 Cu1 N1 79.83(13) . .
N4 Cu1 N1 159.11(13) . .
N3 Cu1 N1 105.75(12) . .
N2 Cu1 O3 93.49(12) . .
N4 Cu1 O3 101.49(13) . .
N3 Cu1 O3 92.17(12) . .
N1 Cu1 O3 98.55(13) . .
N8 Cu2 N6 92.31(14) . .
N8 Cu2 N5 167.11(14) . .
N6 Cu2 N5 79.30(14) . .
N8 Cu2 N7 78.82(13) . .
N6 Cu2 N7 163.31(13) . .
N5 Cu2 N7 106.71(13) . .
N8 Cu2 O6 94.19(12) . .
N6 Cu2 O6 96.05(12) . .
N5 Cu2 O6 96.40(12) . .
N7 Cu2 O6 98.66(11) . .
C7 N1 C3 118.3(3) . .
C7 N1 Cu1 129.4(3) . .
C3 N1 Cu1 111.4(2) . .
C2 N2 O1 119.7(3) . .
C2 N2 Cu1 117.7(3) . .
O1 N2 Cu1 122.2(3) . .
C14 N3 C10 117.9(3) . .
C14 N3 Cu1 128.9(3) . .
C10 N3 Cu1 113.1(2) . .
C9 N4 O2 117.5(3) . .
C9 N4 Cu1 118.1(3) . .
O2 N4 Cu1 124.4(2) . .
C21 N5 C17 117.8(4) . .
C21 N5 Cu2 129.3(3) . .
C17 N5 Cu2 112.9(3) . .
C16 N6 O4 118.8(4) . .
C16 N6 Cu2 118.3(3) . .
O4 N6 Cu2 122.9(3) . .
C28 N7 C24 117.0(3) . .
C28 N7 Cu2 130.2(3) . .
C24 N7 Cu2 112.4(2) . .
C23 N8 O5 116.8(3) . .
C23 N8 Cu2 119.0(3) . .
O5 N8 Cu2 124.2(3) . .
O9 N9 O7 125.9(6) . .
O9 N9 O8 116.4(5) . .
O7 N9 O8 117.6(5) . .
O10 N10 O11 121.0(4) . .
O10 N10 O12 120.3(4) . .
O11 N10 O12 118.7(4) . .
N4 O2 H2 109.5 . .
Cu1 O3 H3A 112.8 . .
Cu1 O3 H3B 113.1 . .
H3A O3 H3B 110.4 . .
N8 O5 H5 109.5 . .
Cu2 O6 H6A 110.3 . .
Cu2 O6 H6B 110.3 . .
H6A O6 H6B 108.7 . .
H13A O13 H13B 108.0 . .
H14A O14 H14B 108.6 . .
C2 C1 H1A 109.5 . .
C2 C1 H1B 109.5 . .
H1A C1 H1B 109.5 . .
C2 C1 H1C 109.5 . .
H1A C1 H1C 109.5 . .
H1B C1 H1C 109.5 . .
N2 C2 C3 113.8(3) . .
N2 C2 C1 123.2(4) . .
C3 C2 C1 123.0(4) . .
N1 C3 C4 121.0(4) . .
N1 C3 C2 115.4(3) . .
C4 C3 C2 123.6(4) . .
C5 C4 C3 119.8(4) . .
C5 C4 H4 120.1 . .
C3 C4 H4 120.1 . .
C6 C5 C4 119.3(4) . .
C6 C5 H5A 120.4 . .
C4 C5 H5A 120.4 . .
C5 C6 C7 118.9(4) . .
C5 C6 H6 120.5 . .
C7 C6 H6 120.5 . .
N1 C7 C6 122.7(4) . .
N1 C7 H7 118.6 . .
C6 C7 H7 118.7 . .
C9 C8 H8A 109.5 . .
C9 C8 H8B 109.5 . .
H8A C8 H8B 109.5 . .
C9 C8 H8C 109.5 . .
H8A C8 H8C 109.5 . .
H8B C8 H8C 109.5 . .
N4 C9 C10 113.8(3) . .
N4 C9 C8 123.0(4) . .
C10 C9 C8 123.2(4) . .
N3 C10 C11 121.8(4) . .
N3 C10 C9 115.2(3) . .
C11 C10 C9 123.0(4) . .
C10 C11 C12 119.5(4) . .
C10 C11 H11 120.2 . .
C12 C11 H11 120.2 . .
C13 C12 C11 119.1(4) . .
C13 C12 H12 120.4 . .
C11 C12 H12 120.4 . .
C12 C13 C14 119.0(4) . .
C12 C13 H13 120.5 . .
C14 C13 H13 120.5 . .
N3 C14 C13 122.6(4) . .
N3 C14 H14 118.7 . .
C13 C14 H14 118.7 . .
C16 C15 H15A 109.5 . .
C16 C15 H15B 109.5 . .
H15A C15 H15B 109.5 . .
C16 C15 H15C 109.5 . .
H15A C15 H15C 109.5 . .
H15B C15 H15C 109.5 . .
N6 C16 C17 114.1(4) . .
N6 C16 C15 123.4(4) . .
C17 C16 C15 122.5(4) . .
N5 C17 C18 121.5(4) . .
N5 C17 C16 115.2(4) . .
C18 C17 C16 123.3(4) . .
C17 C18 C19 119.8(5) . .
C17 C18 H18 120.1 . .
C19 C18 H18 120.1 . .
C20 C19 C18 119.0(5) . .
C20 C19 H19 120.5 . .
C18 C19 H19 120.5 . .
C19 C20 C21 119.3(5) . .
C19 C20 H20 120.3 . .
C21 C20 H20 120.3 . .
N5 C21 C20 122.6(5) . .
N5 C21 H21 118.7 . .
C20 C21 H21 118.7 . .
C23 C22 H22A 109.5 . .
C23 C22 H22B 109.5 . .
H22A C22 H22B 109.5 . .
C23 C22 H22C 109.5 . .
H22A C22 H22C 109.5 . .
H22B C22 H22C 109.5 . .
N8 C23 C24 114.1(3) . .
N8 C23 C22 122.1(4) . .
C24 C23 C22 123.8(4) . .
N7 C24 C25 121.9(3) . .
N7 C24 C23 115.2(3) . .
C25 C24 C23 122.9(4) . .
C24 C25 C26 119.9(4) . .
C24 C25 H25 120.1 . .
C26 C25 H25 120.1 . .
C27 C26 C25 118.6(4) . .
C27 C26 H26 120.7 . .
C25 C26 H26 120.7 . .
C26 C27 C28 119.5(4) . .
C26 C27 H27 120.3 . .
C28 C27 H27 120.3 . .
N7 C28 C27 123.2(4) . .
N7 C28 H28 118.4 . .
C27 C28 H28 118.4 . .

loop_
_geom_bond_atom_site_label_1
_geom_bond_atom_site_label_2
_geom_bond_distance
_geom_bond_site_symmetry_2
Cu1 N2 1.976(3) .
Cu1 N4 1.992(3) .
Cu1 N3 2.025(3) .
Cu1 N1 2.038(3) .
Cu1 O3 2.166(3) .
Cu2 N8 1.987(3) .
Cu2 N6 1.992(3) .
Cu2 N5 2.029(3) .
Cu2 N7 2.060(3) .
Cu2 O6 2.201(3) .
N1 C7 1.337(5) .
N1 C3 1.364(5) .
N2 C2 1.290(5) .
N2 O1 1.341(4) .
N3 C14 1.337(4) .
N3 C10 1.362(5) .
N4 C9 1.284(5) .
N4 O2 1.350(4) .
N5 C21 1.337(5) .
N5 C17 1.360(5) .
N6 C16 1.276(5) .
N6 O4 1.344(4) .
N7 C28 1.335(5) .
N7 C24 1.368(5) .
N8 C23 1.287(5) .
N8 O5 1.350(4) .
N9 O9 1.167(5) .
N9 O7 1.174(5) .
N9 O8 1.196(5) .
N10 O10 1.222(5) .
N10 O11 1.232(5) .
N10 O12 1.232(5) .
O2 H2 0.8200 .
O3 H3A 0.8499 .
O3 H3B 0.8501 .
O5 H5 0.8200 .
O6 H6A 0.8500 .
O6 H6B 0.8499 .
O13 H13A 0.8499 .
O13 H13B 0.8500 .
O14 H14A 0.8500 .
O14 H14B 0.8501 .
C1 C2 1.487(5) .
C1 H1A 0.9600 .
C1 H1B 0.9600 .
C1 H1C 0.9600 .
C2 C3 1.468(5) .
C3 C4 1.380(5) .
C4 C5 1.368(6) .
C4 H4 0.9300 .
C5 C6 1.373(6) .
C5 H5A 0.9300 .
C6 C7 1.374(6) .
C6 H6 0.9300 .
C7 H7 0.9300 .
C8 C9 1.493(5) .
C8 H8A 0.9600 .
C8 H8B 0.9600 .
C8 H8C 0.9600 .
C9 C10 1.468(5) .
C10 C11 1.371(5) .
C11 C12 1.379(6) .
C11 H11 0.9300 .
C12 C13 1.368(6) .
C12 H12 0.9300 .
C13 C14 1.383(5) .
C13 H13 0.9300 .
C14 H14 0.9300 .
C15 C16 1.494(6) .
C15 H15A 0.9600 .
C15 H15B 0.9600 .
C15 H15C 0.9600 .
C16 C17 1.464(6) .
C17 C18 1.376(6) .
C18 C19 1.374(7) .
C18 H18 0.9300 .
C19 C20 1.359(7) .
C19 H19 0.9300 .
C20 C21 1.381(7) .
C20 H20 0.9300 .
C21 H21 0.9300 .
C22 C23 1.494(5) .
C22 H22A 0.9600 .
C22 H22B 0.9600 .
C22 H22C 0.9600 .
C23 C24 1.460(5) .
C24 C25 1.372(5) .
C25 C26 1.379(6) .
C25 H25 0.9300 .
C26 C27 1.361(7) .
C26 H26 0.9300 .
C27 C28 1.379(6) .
C27 H27 0.9300 .
C28 H28 0.9300 .

loop_
_geom_torsion_atom_site_label_1
_geom_torsion_atom_site_label_2
_geom_torsion_atom_site_label_3
_geom_torsion_atom_site_label_4
_geom_torsion
_geom_torsion_site_symmetry_1
_geom_torsion_site_symmetry_2
_geom_torsion_site_symmetry_3
_geom_torsion_site_symmetry_4
O1 N2 C2 C3 179.4(3) . . . .
Cu1 N2 C2 C3 6.2(5) . . . .
O1 N2 C2 C1 -0.7(6) . . . .
Cu1 N2 C2 C1 -173.9(3) . . . .
C7 N1 C3 C4 -1.5(5) . . . .
Cu1 N1 C3 C4 168.8(3) . . . .
C7 N1 C3 C2 177.3(3) . . . .
Cu1 N1 C3 C2 -12.4(4) . . . .
N2 C2 C3 N1 4.6(5) . . . .
C1 C2 C3 N1 -175.3(4) . . . .
N2 C2 C3 C4 -176.6(4) . . . .
C1 C2 C3 C4 3.5(6) . . . .
N1 C3 C4 C5 -1.3(6) . . . .
C2 C3 C4 C5 179.9(4) . . . .
C3 C4 C5 C6 3.2(7) . . . .
C4 C5 C6 C7 -2.3(7) . . . .
C3 N1 C7 C6 2.5(6) . . . .
Cu1 N1 C7 C6 -165.8(3) . . . .
C5 C6 C7 N1 -0.6(7) . . . .
O2 N4 C9 C10 -177.2(3) . . . .
Cu1 N4 C9 C10 6.7(4) . . . .
O2 N4 C9 C8 1.7(5) . . . .
Cu1 N4 C9 C8 -174.3(3) . . . .
C14 N3 C10 C11 -2.1(6) . . . .
Cu1 N3 C10 C11 -178.8(3) . . . .
C14 N3 C10 C9 175.1(3) . . . .
Cu1 N3 C10 C9 -1.5(4) . . . .
N4 C9 C10 N3 -3.3(5) . . . .
C8 C9 C10 N3 177.8(4) . . . .
N4 C9 C10 C11 173.9(4) . . . .
C8 C9 C10 C11 -5.0(6) . . . .
N3 C10 C11 C12 -0.1(6) . . . .
C9 C10 C11 C12 -177.1(4) . . . .
C10 C11 C12 C13 1.6(7) . . . .
C11 C12 C13 C14 -0.8(7) . . . .
C10 N3 C14 C13 2.9(6) . . . .
Cu1 N3 C14 C13 179.0(3) . . . .
C12 C13 C14 N3 -1.5(7) . . . .
O4 N6 C16 C17 178.9(3) . . . .
Cu2 N6 C16 C17 -2.0(5) . . . .
O4 N6 C16 C15 -0.8(6) . . . .
Cu2 N6 C16 C15 178.4(3) . . . .
C21 N5 C17 C18 2.5(6) . . . .
Cu2 N5 C17 C18 -177.5(3) . . . .
C21 N5 C17 C16 -177.2(4) . . . .
Cu2 N5 C17 C16 2.7(4) . . . .
N6 C16 C17 N5 -0.6(5) . . . .
C15 C16 C17 N5 179.1(4) . . . .
N6 C16 C17 C18 179.7(4) . . . .
C15 C16 C17 C18 -0.7(7) . . . .
N5 C17 C18 C19 -0.7(7) . . . .
C16 C17 C18 C19 179.0(4) . . . .
C17 C18 C19 C20 -0.2(8) . . . .
C18 C19 C20 C21 -0.8(8) . . . .
C17 N5 C21 C20 -3.6(7) . . . .
Cu2 N5 C21 C20 176.5(4) . . . .
C19 C20 C21 N5 2.7(8) . . . .
O5 N8 C23 C24 -179.3(3) . . . .
Cu2 N8 C23 C24 -2.0(5) . . . .
O5 N8 C23 C22 0.7(6) . . . .
Cu2 N8 C23 C22 178.0(3) . . . .
C28 N7 C24 C25 1.9(5) . . . .
Cu2 N7 C24 C25 -171.9(3) . . . .
C28 N7 C24 C23 -179.2(3) . . . .
Cu2 N7 C24 C23 7.0(4) . . . .
N8 C23 C24 N7 -3.6(5) . . . .
C22 C23 C24 N7 176.4(4) . . . .
N8 C23 C24 C25 175.3(4) . . . .
C22 C23 C24 C25 -4.7(6) . . . .
N7 C24 C25 C26 -0.9(6) . . . .
C23 C24 C25 C26 -179.7(4) . . . .
C24 C25 C26 C27 -0.5(6) . . . .
C25 C26 C27 C28 0.8(7) . . . .
C24 N7 C28 C27 -1.5(6) . . . .
Cu2 N7 C28 C27 170.9(3) . . . .
C26 C27 C28 N7 0.2(7) . . . .
